data_2005509
loop_
_publ_author_name
'McAdam, C. J.'
'Robinson, B. H.'
'Simpson, J.'

_publ_contact_author
; Professor Jim Simpson
  Department of Chemistry
  University of Otago
  P.O. Box 56
  Dunedin
  NEW ZEALAND
;
_publ_section_title
;
 1,5-Diferrocenylnaphthalene
;
_journal_issue 10
_journal_name_full 'Acta Crystallographica Section C'
_journal_page_first 2404
_journal_page_last 2406
_journal_paper_doi 10.1107/S0108270196007305
_journal_volume 52
_journal_year 1996
_chemical_formula_iupac '[Fe2 (C5 H5)2 (C20 H14)]'
_chemical_formula_sum 'C30 H24 Fe2'
_chemical_formula_weight 496.19
_chemical_name_systematic ' 1-5-bis(ferrocenyl)naphthalene'
_space_group_IT_number 14
_symmetry_cell_setting monoclinic
_symmetry_space_group_name_Hall '-P 2yn'
_symmetry_space_group_name_H-M 'P 1 21/n 1'
_audit_creation_method SHELXL
_cell_angle_alpha 90.00
_cell_angle_beta 110.44(3)
_cell_angle_gamma 90.00
_cell_formula_units_Z 2
_cell_length_a 9.657(4)
_cell_length_b 10.749(3)
_cell_length_c 10.996(3)
_cell_measurement_reflns_used 14
_cell_measurement_temperature 166(2)
_cell_measurement_theta_max 12.390
_cell_measurement_theta_min 5.215
_cell_volume 1069.6(6)
_computing_cell_refinement XSCANS
_computing_data_collection 'XSCANS (Siemens, 1994)'
_computing_data_reduction XSCANS
_computing_molecular_graphics 'ORTEP (Johnson 1965)'
_computing_structure_refinement 'SHELXL93 (Sheldrick, 1993)'
_computing_structure_solution 'SHELXS86 (Sheldrick, 1985)'
_diffrn_ambient_temperature 166(2)
_diffrn_measurement_device 'Siemens P4'
_diffrn_measurement_method '\w scans'
_diffrn_radiation_monochromator graphite
_diffrn_radiation_source 'fine-focus sealed tube'
_diffrn_radiation_type MoK\a
_diffrn_radiation_wavelength 0.71073
_diffrn_reflns_av_R_equivalents 0.0271
_diffrn_reflns_av_sigmaI/netI 0.0633
_diffrn_reflns_limit_h_max 2
_diffrn_reflns_limit_h_min -11
_diffrn_reflns_limit_k_max 12
_diffrn_reflns_limit_k_min 0
_diffrn_reflns_limit_l_max 12
_diffrn_reflns_limit_l_min -12
_diffrn_reflns_number 2366
_diffrn_reflns_theta_max 24.99
_diffrn_reflns_theta_min 2.42
_diffrn_standards_decay_% 1.31
_diffrn_standards_interval_count 97
_diffrn_standards_number 3
_exptl_absorpt_coefficient_mu 1.373
_exptl_absorpt_correction_T_max 0.419
_exptl_absorpt_correction_T_min 0.380
_exptl_absorpt_correction_type '\y scans (SHELXTL-Plus; Sheldrick, 1990)'
_exptl_crystal_colour orange
_exptl_crystal_density_diffrn 1.541
_exptl_crystal_density_meas ?
_exptl_crystal_description rhombic
_exptl_crystal_F_000 512
_exptl_crystal_size_max 0.6
_exptl_crystal_size_mid 0.45
_exptl_crystal_size_min 0.3
_refine_diff_density_max 0.401
_refine_diff_density_min -0.322
_refine_ls_extinction_method none
_refine_ls_goodness_of_fit_all 0.901
_refine_ls_goodness_of_fit_obs 1.025
_refine_ls_hydrogen_treatment 'H atoms refined using HFIX in SHELXL93 (Sheldrick, 1993)'
_refine_ls_matrix_type full
_refine_ls_number_parameters 145
_refine_ls_number_reflns 1871
_refine_ls_number_restraints 0
_refine_ls_restrained_S_all 0.901
_refine_ls_restrained_S_obs 1.025
_refine_ls_R_factor_all 0.0559
_refine_ls_R_factor_obs 0.0382
_refine_ls_shift/esd_max 0.001
_refine_ls_shift/esd_mean 0.000
_refine_ls_structure_factor_coef Fsqd
_refine_ls_weighting_details 'w = 1/[\s^2^(Fo^2^)+(0.0482P)^2^] where P=(Fo^2^+2Fc^2^)/3'
_refine_ls_weighting_scheme calc
_refine_ls_wR_factor_all 0.0892
_refine_ls_wR_factor_obs 0.0854
_reflns_number_observed 1366
_reflns_number_total 1871
_reflns_observed_criterion >2sigma(I)
_cod_data_source_file fg1200.cif
_cod_data_source_block na2f
_cod_depositor_comments
;
The following automatic conversions were performed:

'_exptl_crystal_density_meas' value 'not measured' was changed to '?'
- the value is perceived as not measured.

Automatic conversion script
Id: cif_fix_values 3008 2015-01-20 13:52:24Z robertas 

The following automatic conversions were performed:

'_refine_ls_weighting_scheme' value 'calc w =
1/[\s^2^(Fo^2^)+(0.0482P)^2^] where P=(Fo^2^+2Fc^2^)/3' was changed
to 'calc'. New tag '_refine_ls_weighting_details' was created. The
value of the new tag was set to 'w = 1/[\s^2^(Fo^2^)+(0.0482P)^2^]
where P=(Fo^2^+2Fc^2^)/3'.

Automatic conversion script
Id: cif_fix_values 3143 2015-03-26 13:38:13Z robertas 
;
_cod_original_sg_symbol_H-M 'P 21/n'
_cod_database_code 2005509

loop_
_symmetry_equiv_pos_as_xyz
'x, y, z'
'-x+1/2, y+1/2, -z+1/2'
'-x, -y, -z'
'x-1/2, -y-1/2, z-1/2'

loop_
_atom_site_aniso_label
_atom_site_aniso_U_11
_atom_site_aniso_U_22
_atom_site_aniso_U_33
_atom_site_aniso_U_12
_atom_site_aniso_U_13
_atom_site_aniso_U_23
Fe1 0.0166(3) 0.0157(3) 0.0196(3) -0.0001(2) 0.0036(2) 0.0020(2)
C1 0.028(2) 0.017(2) 0.030(2) 0.003(2) 0.013(2) -0.003(2)
C2 0.032(2) 0.014(2) 0.027(2) 0.000(2) 0.002(2) 0.003(2)
C3 0.033(2) 0.020(2) 0.026(2) -0.009(2) 0.011(2) 0.000(2)
C4 0.021(2) 0.021(2) 0.030(2) -0.008(2) 0.002(2) -0.002(2)
C5 0.036(2) 0.016(2) 0.019(2) -0.005(2) 0.007(2) 0.000(2)
C6 0.015(2) 0.010(2) 0.031(2) -0.0032(14) 0.006(2) 0.0020(14)
C7 0.017(2) 0.018(2) 0.035(2) -0.0056(15) 0.007(2) -0.001(2)
C8 0.028(2) 0.020(2) 0.021(2) -0.007(2) -0.002(2) 0.001(2)
C9 0.036(2) 0.018(2) 0.022(2) -0.004(2) 0.015(2) -0.0030(15)
C10 0.029(2) 0.014(2) 0.027(2) 0.005(2) 0.009(2) 0.0012(14)
C11 0.019(2) 0.011(2) 0.034(2) 0.0010(15) 0.010(2) 0.006(2)
C12 0.012(2) 0.017(2) 0.024(2) -0.001(2) 0.0047(14) 0.001(2)
C13 0.012(2) 0.016(2) 0.027(2) -0.0040(14) 0.0056(15) 0.0011(14)
C14 0.020(2) 0.022(2) 0.025(2) -0.002(2) 0.010(2) 0.004(2)
C15 0.022(2) 0.021(2) 0.031(2) -0.001(2) 0.014(2) -0.004(2)

loop_
_atom_site_label
_atom_site_occupancy
_atom_site_fract_x
_atom_site_fract_y
_atom_site_fract_z
_atom_site_U_iso_or_equiv
_atom_site_thermal_displace_type
_atom_site_calc_flag
_atom_site_refinement_flags
_atom_site_type_symbol
Fe1 1 0.01900(5) 0.64381(5) 0.29416(5) 0.0180(2) Uani d . Fe
C1 1 0.0633(4) 0.4888(3) 0.2078(3) 0.0245(8) Uani d . C
H1 1 0.1480 0.4765 0.1842 0.029 Uiso calc R H
C2 1 0.0506(4) 0.4573(3) 0.3282(3) 0.0266(9) Uani d . C
H2 1 0.1250 0.4195 0.3995 0.032 Uiso calc R H
C3 1 -0.0922(4) 0.4919(3) 0.3235(3) 0.0264(9) Uani d . C
H3 1 -0.1305 0.4816 0.3915 0.032 Uiso calc R H
C4 1 -0.1688(4) 0.5449(3) 0.1996(3) 0.0256(8) Uani d . C
H4 1 -0.2669 0.5763 0.1704 0.031 Uiso calc R H
C5 1 -0.0731(4) 0.5425(3) 0.1279(3) 0.0243(8) Uani d . C
H5 1 -0.0956 0.5714 0.0415 0.029 Uiso calc R H
C6 1 0.0692(4) 0.8169(3) 0.2425(3) 0.0195(8) Uani d . C
C7 1 0.1958(4) 0.7590(3) 0.3324(3) 0.0236(8) Uani d . C
H7 1 0.2848 0.7406 0.3176 0.028 Uiso calc R H
C8 1 0.1676(4) 0.7337(3) 0.4471(3) 0.0257(9) Uani d . C
H8 1 0.2344 0.6959 0.5231 0.031 Uiso calc R H
C9 1 0.0230(4) 0.7739(3) 0.4295(3) 0.0240(8) Uani d . C
H9 1 -0.0247 0.7682 0.4916 0.029 Uiso calc R H
C10 1 -0.0385(4) 0.8244(3) 0.3034(3) 0.0238(8) Uani d . C
H10 1 -0.1353 0.8577 0.2656 0.029 Uiso calc R H
C11 1 0.1051(4) 0.7834(3) 0.0317(3) 0.0212(8) Uani d . C
H11 1 0.1444 0.7039 0.0632 0.025 Uiso calc R H
C12 1 0.0581(3) 0.8596(3) 0.1100(3) 0.0181(7) Uani d . C
C13 1 0.0040(4) 0.9814(3) 0.0643(3) 0.0186(8) Uani d . C
C14 1 -0.0409(4) 1.0675(3) 0.1399(3) 0.0220(8) Uani d . C
H14 1 -0.0317 1.0458 0.2261 0.026 Uiso calc R H
C15 1 -0.0969(4) 1.1807(3) 0.0928(3) 0.0237(8) Uani d . C
H15 1 -0.1305 1.2354 0.1445 0.028 Uiso calc R H

loop_
_atom_type_symbol
_atom_type_description
_atom_type_scat_dispersion_real
_atom_type_scat_dispersion_imag
_atom_type_scat_source
C C 0.0033 0.0016 'International Tables Vol C Tables 4.2.6.8 and 6.1.1.4'
H H 0.0000 0.0000 'International Tables Vol C Tables 4.2.6.8 and 6.1.1.4'
Fe Fe 0.3463 0.8444 'International Tables Vol C Tables 4.2.6.8 and 6.1.1.4'

loop_
_geom_angle_atom_site_label_1
_geom_angle_atom_site_label_2
_geom_angle_atom_site_label_3
_geom_angle_site_symmetry_3
_geom_angle
_geom_angle_publ_flag
Cg1 Fe1 Cg2 . 179.5 yes
C7 Fe1 C9 . 68.22(15) no
C7 Fe1 C8 . 40.50(14) no
C9 Fe1 C8 . 40.55(14) no
C7 Fe1 C10 . 68.38(15) no
C9 Fe1 C10 . 40.68(13) no
C8 Fe1 C10 . 68.36(15) no
C7 Fe1 C1 . 107.29(15) no
C9 Fe1 C1 . 162.04(14) no
C8 Fe1 C1 . 124.9(2) no
C10 Fe1 C1 . 155.63(14) no
C7 Fe1 C3 . 154.93(14) no
C9 Fe1 C3 . 108.14(15) no
C8 Fe1 C3 . 120.49(15) no
C10 Fe1 C3 . 126.1(2) no
C1 Fe1 C3 . 68.1(2) no
C7 Fe1 C2 . 119.96(15) no
C9 Fe1 C2 . 125.31(14) no
C8 Fe1 C2 . 107.31(14) no
C10 Fe1 C2 . 162.72(15) no
C1 Fe1 C2 . 40.52(14) no
C3 Fe1 C2 . 40.46(15) no
C7 Fe1 C4 . 162.61(14) no
C9 Fe1 C4 . 121.1(2) no
C8 Fe1 C4 . 155.76(15) no
C10 Fe1 C4 . 108.2(2) no
C1 Fe1 C4 . 68.3(2) no
C3 Fe1 C4 . 40.77(14) no
C2 Fe1 C4 . 68.43(15) no
C7 Fe1 C5 . 125.57(15) no
C9 Fe1 C5 . 155.77(15) no
C8 Fe1 C5 . 162.4(2) no
C10 Fe1 C5 . 120.82(14) no
C1 Fe1 C5 . 40.87(14) no
C3 Fe1 C5 . 68.08(15) no
C2 Fe1 C5 . 68.37(14) no
C4 Fe1 C5 . 40.27(14) no
C7 Fe1 C6 . 40.67(13) no
C9 Fe1 C6 . 68.46(14) no
C8 Fe1 C6 . 68.38(14) no
C10 Fe1 C6 . 40.76(14) no
C1 Fe1 C6 . 120.28(15) no
C3 Fe1 C6 . 163.21(15) no
C2 Fe1 C6 . 154.92(15) no
C4 Fe1 C6 . 125.72(14) no
C5 Fe1 C6 . 107.85(14) no
C2 C1 C5 . 108.1(3) yes
C2 C1 Fe1 . 70.0(2) no
C5 C1 Fe1 . 69.9(2) no
C1 C2 C3 . 107.8(3) yes
C1 C2 Fe1 . 69.5(2) no
C3 C2 Fe1 . 69.7(2) no
C2 C3 C4 . 108.3(3) yes
C2 C3 Fe1 . 69.9(2) no
C4 C3 Fe1 . 69.8(2) no
C5 C4 C3 . 107.8(3) yes
C5 C4 Fe1 . 69.9(2) no
C3 C4 Fe1 . 69.5(2) no
C4 C5 C1 . 108.0(3) yes
C4 C5 Fe1 . 69.8(2) no
C1 C5 Fe1 . 69.2(2) no
C7 C6 C10 . 106.9(3) yes
C7 C6 C12 . 124.4(3) yes
C10 C6 C12 . 128.7(3) yes
C7 C6 Fe1 . 68.9(2) no
C10 C6 Fe1 . 68.8(2) no
C12 C6 Fe1 . 127.2(2) no
C8 C7 C6 . 108.7(3) yes
C8 C7 Fe1 . 69.8(2) no
C6 C7 Fe1 . 70.5(2) no
C9 C8 C7 . 108.1(3) yes
C9 C8 Fe1 . 69.7(2) no
C7 C8 Fe1 . 69.7(2) no
C8 C9 C10 . 108.0(3) yes
C8 C9 Fe1 . 69.7(2) no
C10 C9 Fe1 . 69.6(2) no
C9 C10 C6 . 108.3(3) yes
C9 C10 Fe1 . 69.7(2) no
C6 C10 Fe1 . 70.4(2) no
C12 C11 C15 3_575 122.1(3) yes
C11 C12 C13 . 118.9(3) yes
C11 C12 C6 . 120.0(3) yes
C13 C12 C6 . 121.0(3) yes
C14 C13 C12 . 122.8(3) yes
C14 C13 C13 3_575 118.2(4) yes
C12 C13 C13 3_575 118.9(4) yes
C15 C14 C13 . 121.8(3) yes
C14 C15 C11 3_575 119.9(3) yes

loop_
_geom_bond_atom_site_label_1
_geom_bond_atom_site_label_2
_geom_bond_site_symmetry_2
_geom_bond_distance
_geom_bond_publ_flag
Fe1 C1 . 2.036(4) yes
Fe1 C2 . 2.043(4) yes
Fe1 C3 . 2.041(4) yes
Fe1 C4 . 2.045(4) yes
Fe1 C5 . 2.046(3) yes
Fe1 C6 . 2.052(3) yes
Fe1 C7 . 2.031(3) yes
Fe1 C9 . 2.033(3) yes
Fe1 C8 . 2.033(4) yes
Fe1 C10 . 2.032(3) yes
Fe1 Cg1 . 1.649 yes
Fe1 Cg2 . 1.643 yes
C1 C2 . 1.412(5) yes
C1 C5 . 1.425(5) yes
C2 C3 . 1.412(5) yes
C3 C4 . 1.423(5) yes
C4 C5 . 1.408(5) yes
C6 C7 . 1.419(5) yes
C6 C10 . 1.422(5) yes
C6 C12 . 1.495(5) yes
C7 C8 . 1.407(5) yes
C8 C9 . 1.409(5) yes
C9 C10 . 1.413(5) yes
C11 C12 . 1.376(5) yes
C11 C15 3_575 1.398(5) yes
C12 C13 . 1.435(5) yes
C13 C14 . 1.410(5) yes
C13 C13 3_575 1.445(6) yes
C14 C15 . 1.359(5) yes
C15 C11 3_575 1.398(5) yes
